data_4108389
loop_
_publ_author_name
'David S. Kuiper'
'Peter T. Wolczanski'
'Emil B. Lobkovsky'
'Thomas R. Cundari'

_publ_section_title
;
 Low Coordinate, Monomeric Molybdenum and Tungsten(III) Complexes:
 Structure, Reactivity and Calculational Studies of (silox)3Mo and
 (silox)3ML (M = Mo, W; L = PMe3, CO; silox =tBu3SiO)
;
_journal_name_full 'Journal of the American Chemical Society'
_journal_page_first 12931
_journal_page_last 12943
_journal_paper_doi 10.1021/ja802706u
_journal_volume 130
_journal_year 2008
_chemical_formula_moiety 'C39 H90 Mo O3 P Si3'
_chemical_formula_sum 'C39 H90 Mo O3 P Si3'
_chemical_formula_weight 818.29
_chemical_name_systematic
; 
 ? 
;
_space_group_IT_number 15
_symmetry_cell_setting monoclinic
_symmetry_space_group_name_Hall '-C 2yc'
_symmetry_space_group_name_H-M 'C 1 2/c 1'
_atom_sites_solution_hydrogens geom
_atom_sites_solution_primary direct
_atom_sites_solution_secondary difmap
_audit_creation_method SHELXL-97
_cell_angle_alpha 90.00
_cell_angle_beta 108.588(2)
_cell_angle_gamma 90.00
_cell_formula_units_Z 8
_cell_length_a 23.422(3)
_cell_length_b 12.7232(14)
_cell_length_c 33.774(4)
_cell_measurement_reflns_used 7919
_cell_measurement_temperature 173(2)
_cell_measurement_theta_max 24.20
_cell_measurement_theta_min 2.40
_cell_volume 9540(2)
_computing_cell_refinement 'Bruker SAINT+'
_computing_data_collection 'Bruker APEX2'
_computing_data_reduction 'Bruker SAINT+'
_computing_molecular_graphics 'Bruker SHELXTL'
_computing_publication_material 'Bruker SHELXTL'
_computing_structure_refinement 'SHELXL-97 (Sheldrick, 1997)'
_computing_structure_solution 'SHELXS-97 (Sheldrick, 1990)'
_diffrn_ambient_temperature 173(2)
_diffrn_measured_fraction_theta_full 0.989
_diffrn_measured_fraction_theta_max 0.989
_diffrn_measurement_device_type 'Bruker X8 APEX II diffractometer'
_diffrn_measurement_method 'phi and omega scans'
_diffrn_radiation_monochromator graphite
_diffrn_radiation_source 'fine-focus sealed tube'
_diffrn_radiation_type MoK\a
_diffrn_radiation_wavelength 0.71073
_diffrn_reflns_av_R_equivalents 0.0481
_diffrn_reflns_av_sigmaI/netI 0.0542
_diffrn_reflns_limit_h_max 30
_diffrn_reflns_limit_h_min -30
_diffrn_reflns_limit_k_max 16
_diffrn_reflns_limit_k_min -16
_diffrn_reflns_limit_l_max 44
_diffrn_reflns_limit_l_min -44
_diffrn_reflns_number 46866
_diffrn_reflns_theta_full 27.99
_diffrn_reflns_theta_max 27.99
_diffrn_reflns_theta_min 1.83
_exptl_absorpt_coefficient_mu 0.414
_exptl_absorpt_correction_T_max 0.9217
_exptl_absorpt_correction_T_min 0.8518
_exptl_absorpt_correction_type multi-scan
_exptl_absorpt_process_details SADABS
_exptl_crystal_colour 'dark brown'
_exptl_crystal_density_diffrn 1.140
_exptl_crystal_description block
_exptl_crystal_F_000 3576
_exptl_crystal_size_max 0.40
_exptl_crystal_size_mid 0.30
_exptl_crystal_size_min 0.20
_refine_diff_density_max 0.476
_refine_diff_density_min -0.846
_refine_diff_density_rms 0.065
_refine_ls_extinction_method none
_refine_ls_goodness_of_fit_ref 1.034
_refine_ls_hydrogen_treatment riding
_refine_ls_matrix_type full
_refine_ls_number_parameters 454
_refine_ls_number_reflns 11388
_refine_ls_number_restraints 0
_refine_ls_restrained_S_all 1.034
_refine_ls_R_factor_all 0.0609
_refine_ls_R_factor_gt 0.0381
_refine_ls_shift/su_max 0.002
_refine_ls_shift/su_mean 0.000
_refine_ls_structure_factor_coef Fsqd
_refine_ls_weighting_details 'calc w=1/[\s^2^(Fo^2^)+(0.0458P)^2^+3.7714P] where P=(Fo^2^+2Fc^2^)/3'
_refine_ls_weighting_scheme calc
_refine_ls_wR_factor_gt 0.0901
_refine_ls_wR_factor_ref 0.0971
_reflns_number_gt 8500
_reflns_number_total 11388
_reflns_threshold_expression >2sigma(I)
_cod_data_source_file ja802706u_si_001_1.cif
_cod_data_source_block dk6
_cod_original_cell_volume 9539.6(18)
_cod_database_code 4108389

loop_
_symmetry_equiv_pos_as_xyz
'x, y, z'
'-x, y, -z+1/2'
'x+1/2, y+1/2, z'
'-x+1/2, y+1/2, -z+1/2'
'-x, -y, -z'
'x, -y, z-1/2'
'-x+1/2, -y+1/2, -z'
'x+1/2, -y+1/2, z-1/2'

loop_
_atom_site_label
_atom_site_type_symbol
_atom_site_fract_x
_atom_site_fract_y
_atom_site_fract_z
_atom_site_U_iso_or_equiv
_atom_site_adp_type
_atom_site_occupancy
_atom_site_symmetry_multiplicity
_atom_site_calc_flag
_atom_site_refinement_flags
Mo1 Mo 0.186781(8) 0.512350(14) 0.110389(5) 0.02153(6) Uani 1 1 d .
P1 P 0.14417(3) 0.58655(5) 0.044395(18) 0.03386(15) Uani 1 1 d .
Si1 Si 0.33359(3) 0.60700(5) 0.13478(2) 0.03158(15) Uani 1 1 d .
Si2 Si 0.08921(3) 0.60179(5) 0.164741(19) 0.02678(14) Uani 1 1 d .
Si3 Si 0.17730(3) 0.23602(5) 0.09583(2) 0.02700(14) Uani 1 1 d .
O1 O 0.26759(7) 0.55172(12) 0.11409(5) 0.0293(3) Uani 1 1 d .
O2 O 0.13055(7) 0.56696(12) 0.13597(5) 0.0349(4) Uani 1 1 d .
O3 O 0.17515(7) 0.36278(12) 0.10204(5) 0.0382(4) Uani 1 1 d .
C1 C 0.38610(11) 0.5567(2) 0.10521(9) 0.0416(6) Uani 1 1 d .
C2 C 0.40812(14) 0.4456(2) 0.11838(10) 0.0580(8) Uani 1 1 d .
H2A H 0.3735 0.3995 0.1154 0.087 Uiso 1 1 calc R
H2B H 0.4340 0.4460 0.1476 0.087 Uiso 1 1 calc R
H2C H 0.4311 0.4198 0.1007 0.087 Uiso 1 1 calc R
C3 C 0.35376(13) 0.5506(2) 0.05797(9) 0.0492(7) Uani 1 1 d .
H3A H 0.3814 0.5227 0.0441 0.074 Uiso 1 1 calc R
H3B H 0.3405 0.6211 0.0472 0.074 Uiso 1 1 calc R
H3C H 0.3187 0.5042 0.0525 0.074 Uiso 1 1 calc R
C4 C 0.44237(14) 0.6266(3) 0.11257(12) 0.0725(11) Uani 1 1 d .
H4A H 0.4635 0.6323 0.1426 0.109 Uiso 1 1 calc R
H4B H 0.4301 0.6968 0.1010 0.109 Uiso 1 1 calc R
H4C H 0.4692 0.5952 0.0987 0.109 Uiso 1 1 calc R
C5 C 0.31972(15) 0.7556(2) 0.12721(10) 0.0556(8) Uani 1 1 d .
C6 C 0.30941(18) 0.7869(2) 0.08147(12) 0.0789(12) Uani 1 1 d .
H6A H 0.2784 0.7416 0.0630 0.118 Uiso 1 1 calc R
H6B H 0.3471 0.7788 0.0750 0.118 Uiso 1 1 calc R
H6C H 0.2962 0.8604 0.0773 0.118 Uiso 1 1 calc R
C7 C 0.37146(18) 0.8236(3) 0.15506(14) 0.0925(14) Uani 1 1 d .
H7A H 0.3645 0.8974 0.1465 0.139 Uiso 1 1 calc R
H7B H 0.4097 0.8002 0.1521 0.139 Uiso 1 1 calc R
H7C H 0.3731 0.8165 0.1843 0.139 Uiso 1 1 calc R
C8 C 0.26187(16) 0.7855(2) 0.13642(11) 0.0666(10) Uani 1 1 d .
H8A H 0.2690 0.7825 0.1666 0.100 Uiso 1 1 calc R
H8B H 0.2297 0.7362 0.1222 0.100 Uiso 1 1 calc R
H8C H 0.2499 0.8570 0.1263 0.100 Uiso 1 1 calc R
C9 C 0.36096(12) 0.5676(2) 0.19253(8) 0.0480(7) Uani 1 1 d .
C10 C 0.42815(14) 0.5894(4) 0.21514(11) 0.0914(14) Uani 1 1 d .
H10A H 0.4378 0.5724 0.2449 0.137 Uiso 1 1 calc R
H10B H 0.4367 0.6638 0.2121 0.137 Uiso 1 1 calc R
H10C H 0.4527 0.5459 0.2029 0.137 Uiso 1 1 calc R
C11 C 0.32483(15) 0.6280(3) 0.21631(9) 0.0630(9) Uani 1 1 d .
H11A H 0.3360 0.6024 0.2451 0.095 Uiso 1 1 calc R
H11B H 0.2816 0.6169 0.2025 0.095 Uiso 1 1 calc R
H11C H 0.3339 0.7032 0.2164 0.095 Uiso 1 1 calc R
C12 C 0.34836(15) 0.4519(3) 0.19713(9) 0.0602(8) Uani 1 1 d .
H12A H 0.3729 0.4092 0.1846 0.090 Uiso 1 1 calc R
H12B H 0.3056 0.4375 0.1829 0.090 Uiso 1 1 calc R
H12C H 0.3584 0.4344 0.2268 0.090 Uiso 1 1 calc R
C13 C 0.09924(11) 0.75036(19) 0.17406(8) 0.0352(5) Uani 1 1 d .
C14 C 0.09715(14) 0.8069(2) 0.13314(9) 0.0493(7) Uani 1 1 d .
H14A H 0.0572 0.7975 0.1124 0.074 Uiso 1 1 calc R
H14B H 0.1278 0.7770 0.1224 0.074 Uiso 1 1 calc R
H14C H 0.1050 0.8820 0.1387 0.074 Uiso 1 1 calc R
C15 C 0.16135(12) 0.7761(2) 0.20571(8) 0.0459(7) Uani 1 1 d .
H15A H 0.1677 0.8523 0.2067 0.069 Uiso 1 1 calc R
H15B H 0.1929 0.7416 0.1971 0.069 Uiso 1 1 calc R
H15C H 0.1630 0.7507 0.2334 0.069 Uiso 1 1 calc R
C16 C 0.05145(13) 0.8008(2) 0.19032(9) 0.0476(7) Uani 1 1 d .
H16A H 0.0525 0.7673 0.2167 0.071 Uiso 1 1 calc R
H16B H 0.0115 0.7912 0.1697 0.071 Uiso 1 1 calc R
H16C H 0.0599 0.8760 0.1950 0.071 Uiso 1 1 calc R
C17 C 0.11714(11) 0.52479(19) 0.21644(7) 0.0345(5) Uani 1 1 d .
C18 C 0.09650(13) 0.5726(2) 0.25177(8) 0.0521(7) Uani 1 1 d .
H18A H 0.1108 0.5284 0.2768 0.078 Uiso 1 1 calc R
H18B H 0.0524 0.5761 0.2427 0.078 Uiso 1 1 calc R
H18C H 0.1132 0.6435 0.2583 0.078 Uiso 1 1 calc R
C19 C 0.09513(13) 0.4105(2) 0.21080(9) 0.0495(7) Uani 1 1 d .
H19A H 0.1051 0.3788 0.1874 0.074 Uiso 1 1 calc R
H19B H 0.0514 0.4089 0.2050 0.074 Uiso 1 1 calc R
H19C H 0.1148 0.3708 0.2364 0.074 Uiso 1 1 calc R
C20 C 0.18586(12) 0.5199(2) 0.23162(9) 0.0470(7) Uani 1 1 d .
H20A H 0.2022 0.5907 0.2393 0.070 Uiso 1 1 calc R
H20B H 0.1999 0.4923 0.2093 0.070 Uiso 1 1 calc R
H20C H 0.1995 0.4738 0.2561 0.070 Uiso 1 1 calc R
C21 C 0.00725(11) 0.56665(19) 0.13337(7) 0.0334(5) Uani 1 1 d .
C22 C 0.00493(12) 0.4574(2) 0.11366(8) 0.0440(6) Uani 1 1 d .
H22A H -0.0366 0.4415 0.0966 0.066 Uiso 1 1 calc R
H22B H 0.0189 0.4046 0.1358 0.066 Uiso 1 1 calc R
H22C H 0.0310 0.4564 0.0960 0.066 Uiso 1 1 calc R
C23 C -0.01985(12) 0.6436(2) 0.09722(8) 0.0466(7) Uani 1 1 d .
H23A H 0.0066 0.6482 0.0799 0.070 Uiso 1 1 calc R
H23B H -0.0238 0.7132 0.1085 0.070 Uiso 1 1 calc R
H23C H -0.0597 0.6185 0.0802 0.070 Uiso 1 1 calc R
C24 C -0.03513(11) 0.5667(2) 0.15994(9) 0.0426(6) Uani 1 1 d .
H24A H -0.0762 0.5500 0.1422 0.064 Uiso 1 1 calc R
H24B H -0.0347 0.6363 0.1725 0.064 Uiso 1 1 calc R
H24C H -0.0216 0.5139 0.1821 0.064 Uiso 1 1 calc R
C25 C 0.17558(11) 0.17275(18) 0.14703(7) 0.0323(5) Uani 1 1 d .
C26 C 0.21444(12) 0.2378(2) 0.18421(7) 0.0424(6) Uani 1 1 d .
H26A H 0.2012 0.3113 0.1807 0.064 Uiso 1 1 calc R
H26B H 0.2568 0.2337 0.1854 0.064 Uiso 1 1 calc R
H26C H 0.2101 0.2100 0.2102 0.064 Uiso 1 1 calc R
C27 C 0.11170(12) 0.1706(2) 0.15005(8) 0.0435(6) Uani 1 1 d .
H27A H 0.1134 0.1499 0.1784 0.065 Uiso 1 1 calc R
H27B H 0.0872 0.1198 0.1299 0.065 Uiso 1 1 calc R
H27C H 0.0936 0.2406 0.1438 0.065 Uiso 1 1 calc R
C28 C 0.19869(13) 0.0594(2) 0.15261(9) 0.0476(7) Uani 1 1 d .
H28A H 0.1946 0.0304 0.1785 0.071 Uiso 1 1 calc R
H28B H 0.2412 0.0583 0.1541 0.071 Uiso 1 1 calc R
H28C H 0.1751 0.0169 0.1288 0.071 Uiso 1 1 calc R
C29 C 0.10854(12) 0.1945(2) 0.04946(7) 0.0384(6) Uani 1 1 d .
C30 C 0.09649(14) 0.0756(2) 0.04668(9) 0.0534(8) Uani 1 1 d .
H30A H 0.0895 0.0514 0.0723 0.080 Uiso 1 1 calc R
H30B H 0.1314 0.0388 0.0433 0.080 Uiso 1 1 calc R
H30C H 0.0608 0.0606 0.0227 0.080 Uiso 1 1 calc R
C31 C 0.11658(14) 0.2292(3) 0.00759(8) 0.0544(8) Uani 1 1 d .
H31A H 0.1491 0.1885 0.0026 0.082 Uiso 1 1 calc R
H31B H 0.1267 0.3042 0.0089 0.082 Uiso 1 1 calc R
H31C H 0.0790 0.2170 -0.0152 0.082 Uiso 1 1 calc R
C32 C 0.05148(12) 0.2501(2) 0.05189(9) 0.0508(7) Uani 1 1 d .
H32A H 0.0182 0.2373 0.0261 0.076 Uiso 1 1 calc R
H32B H 0.0590 0.3258 0.0554 0.076 Uiso 1 1 calc R
H32C H 0.0408 0.2226 0.0757 0.076 Uiso 1 1 calc R
C33 C 0.25188(11) 0.20625(19) 0.08543(8) 0.0349(5) Uani 1 1 d .
C34 C 0.26263(12) 0.2913(2) 0.05605(8) 0.0448(7) Uani 1 1 d .
H34A H 0.2645 0.3606 0.0691 0.067 Uiso 1 1 calc R
H34B H 0.2295 0.2902 0.0295 0.067 Uiso 1 1 calc R
H34C H 0.3007 0.2773 0.0508 0.067 Uiso 1 1 calc R
C35 C 0.30558(11) 0.2135(2) 0.12538(9) 0.0467(7) Uani 1 1 d .
H35A H 0.3036 0.1561 0.1443 0.070 Uiso 1 1 calc R
H35B H 0.3046 0.2811 0.1391 0.070 Uiso 1 1 calc R
H35C H 0.3431 0.2080 0.1185 0.070 Uiso 1 1 calc R
C36 C 0.25406(14) 0.0979(2) 0.06584(10) 0.0551(8) Uani 1 1 d .
H36A H 0.2944 0.0859 0.0640 0.083 Uiso 1 1 calc R
H36B H 0.2244 0.0955 0.0378 0.083 Uiso 1 1 calc R
H36C H 0.2447 0.0432 0.0833 0.083 Uiso 1 1 calc R
C37 C 0.06874(12) 0.5402(2) 0.01695(8) 0.0514(7) Uani 1 1 d .
H37A H 0.0540 0.5738 -0.0105 0.077 Uiso 1 1 calc R
H37B H 0.0419 0.5579 0.0331 0.077 Uiso 1 1 calc R
H37C H 0.0694 0.4638 0.0135 0.077 Uiso 1 1 calc R
C38 C 0.18420(14) 0.5524(3) 0.00826(8) 0.0534(8) Uani 1 1 d .
H38A H 0.1873 0.4758 0.0069 0.080 Uiso 1 1 calc R
H38B H 0.2247 0.5831 0.0179 0.080 Uiso 1 1 calc R
H38C H 0.1622 0.5799 -0.0195 0.080 Uiso 1 1 calc R
C39 C 0.13254(15) 0.7280(2) 0.03575(9) 0.0575(8) Uani 1 1 d .
H39A H 0.1714 0.7644 0.0461 0.086 Uiso 1 1 calc R
H39B H 0.1056 0.7537 0.0507 0.086 Uiso 1 1 calc R
H39C H 0.1144 0.7417 0.0058 0.086 Uiso 1 1 calc R

loop_
_atom_site_aniso_label
_atom_site_aniso_U_11
_atom_site_aniso_U_22
_atom_site_aniso_U_33
_atom_site_aniso_U_23
_atom_site_aniso_U_13
_atom_site_aniso_U_12
Mo1 0.02117(10) 0.02490(10) 0.02186(9) 0.00151(7) 0.01155(7) -0.00081(8)
P1 0.0368(4) 0.0415(4) 0.0257(3) 0.0075(3) 0.0134(3) 0.0051(3)
Si1 0.0265(3) 0.0327(3) 0.0423(4) -0.0045(3) 0.0205(3) -0.0077(3)
Si2 0.0275(3) 0.0293(3) 0.0300(3) -0.0016(2) 0.0182(3) -0.0004(3)
Si3 0.0303(3) 0.0235(3) 0.0323(3) 0.0000(2) 0.0173(3) -0.0002(3)
O1 0.0229(8) 0.0334(8) 0.0359(9) 0.0002(7) 0.0157(7) -0.0022(7)
O2 0.0378(10) 0.0369(9) 0.0411(9) -0.0081(7) 0.0281(8) -0.0075(8)
O3 0.0409(10) 0.0240(8) 0.0598(11) 0.0021(8) 0.0305(9) -0.0002(7)
C1 0.0329(14) 0.0446(15) 0.0582(17) -0.0028(13) 0.0298(13) -0.0047(12)
C2 0.0467(18) 0.0605(19) 0.076(2) 0.0024(17) 0.0324(16) 0.0137(16)
C3 0.0560(18) 0.0493(16) 0.0588(18) -0.0025(14) 0.0416(15) -0.0009(14)
C4 0.0453(18) 0.084(2) 0.108(3) -0.024(2) 0.0534(19) -0.0246(17)
C5 0.073(2) 0.0318(14) 0.085(2) -0.0089(14) 0.0575(19) -0.0144(14)
C6 0.121(3) 0.0400(17) 0.110(3) 0.0250(18) 0.086(3) 0.0176(19)
C7 0.115(3) 0.056(2) 0.142(4) -0.045(2) 0.091(3) -0.048(2)
C8 0.096(3) 0.0365(16) 0.094(3) 0.0009(16) 0.068(2) 0.0077(17)
C9 0.0354(15) 0.070(2) 0.0372(14) -0.0107(13) 0.0091(12) -0.0119(14)
C10 0.0414(19) 0.158(4) 0.062(2) -0.019(2) -0.0007(17) -0.018(2)
C11 0.066(2) 0.085(2) 0.0443(17) -0.0210(16) 0.0269(16) -0.0198(18)
C12 0.062(2) 0.075(2) 0.0401(16) 0.0155(15) 0.0123(15) 0.0100(18)
C13 0.0356(14) 0.0326(13) 0.0412(14) -0.0030(10) 0.0175(11) -0.0032(11)
C14 0.0613(19) 0.0367(15) 0.0536(17) 0.0062(12) 0.0236(15) -0.0089(14)
C15 0.0471(16) 0.0401(15) 0.0525(16) -0.0090(12) 0.0187(14) -0.0071(13)
C16 0.0490(17) 0.0366(14) 0.0610(17) -0.0082(13) 0.0231(14) 0.0073(13)
C17 0.0356(13) 0.0376(13) 0.0352(13) 0.0031(10) 0.0182(11) 0.0044(11)
C18 0.0578(19) 0.072(2) 0.0336(14) 0.0061(13) 0.0243(14) 0.0081(16)
C19 0.0477(17) 0.0429(15) 0.0591(18) 0.0160(13) 0.0186(14) 0.0034(13)
C20 0.0393(15) 0.0500(16) 0.0487(16) 0.0008(13) 0.0099(13) 0.0067(13)
C21 0.0300(13) 0.0376(13) 0.0361(13) -0.0005(10) 0.0155(11) -0.0031(11)
C22 0.0424(16) 0.0458(15) 0.0448(15) -0.0079(12) 0.0154(13) -0.0098(13)
C23 0.0404(16) 0.0504(16) 0.0441(15) 0.0088(13) 0.0064(13) 0.0005(13)
C24 0.0302(14) 0.0492(16) 0.0553(16) -0.0007(13) 0.0235(13) -0.0027(12)
C25 0.0336(13) 0.0351(13) 0.0316(12) 0.0010(10) 0.0152(10) -0.0054(11)
C26 0.0408(15) 0.0570(17) 0.0327(13) -0.0046(12) 0.0165(12) -0.0112(13)
C27 0.0423(15) 0.0572(17) 0.0377(14) -0.0024(12) 0.0223(12) -0.0138(13)
C28 0.0526(18) 0.0377(14) 0.0540(17) 0.0127(13) 0.0190(14) -0.0027(13)
C29 0.0408(15) 0.0451(15) 0.0311(12) 0.0002(11) 0.0140(11) -0.0044(12)
C30 0.0578(19) 0.0559(18) 0.0454(16) -0.0153(14) 0.0148(14) -0.0163(15)
C31 0.0560(18) 0.074(2) 0.0350(14) 0.0033(14) 0.0178(13) -0.0007(16)
C32 0.0373(15) 0.068(2) 0.0484(16) 0.0073(14) 0.0156(13) 0.0014(14)
C33 0.0363(14) 0.0321(12) 0.0451(14) -0.0012(11) 0.0254(12) 0.0033(11)
C34 0.0510(17) 0.0476(16) 0.0501(16) 0.0019(13) 0.0365(14) 0.0007(13)
C35 0.0351(15) 0.0527(17) 0.0598(17) 0.0056(14) 0.0258(13) 0.0065(13)
C36 0.063(2) 0.0467(16) 0.069(2) -0.0089(14) 0.0401(17) 0.0089(15)
C37 0.0402(16) 0.073(2) 0.0351(14) 0.0054(14) 0.0041(12) 0.0033(15)
C38 0.0571(18) 0.075(2) 0.0374(15) 0.0140(14) 0.0281(14) 0.0196(16)
C39 0.074(2) 0.0519(18) 0.0467(16) 0.0154(14) 0.0200(16) 0.0133(16)

loop_
_atom_type_symbol
_atom_type_description
_atom_type_scat_dispersion_real
_atom_type_scat_dispersion_imag
_atom_type_scat_source
C C 0.0033 0.0016 'International Tables Vol C Tables 4.2.6.8 and 6.1.1.4'
H H 0.0000 0.0000 'International Tables Vol C Tables 4.2.6.8 and 6.1.1.4'
O O 0.0106 0.0060 'International Tables Vol C Tables 4.2.6.8 and 6.1.1.4'
Si Si 0.0817 0.0704 'International Tables Vol C Tables 4.2.6.8 and 6.1.1.4'
P P 0.1023 0.0942 'International Tables Vol C Tables 4.2.6.8 and 6.1.1.4'
Mo Mo -1.6832 0.6857 'International Tables Vol C Tables 4.2.6.8 and 6.1.1.4'

loop_
_geom_angle_atom_site_label_1
_geom_angle_atom_site_label_2
_geom_angle_atom_site_label_3
_geom_angle
O2 Mo1 O1 132.71(7)
O2 Mo1 O3 109.71(7)
O1 Mo1 O3 110.89(7)
O2 Mo1 P1 97.91(5)
O1 Mo1 P1 93.97(5)
O3 Mo1 P1 105.19(6)
C38 P1 C37 101.93(14)
C38 P1 C39 102.18(14)
C37 P1 C39 99.63(15)
C38 P1 Mo1 113.00(9)
C37 P1 Mo1 114.06(9)
C39 P1 Mo1 123.19(10)
O1 Si1 C9 106.61(10)
O1 Si1 C1 107.96(10)
C9 Si1 C1 112.31(13)
O1 Si1 C5 105.62(12)
C9 Si1 C5 112.37(14)
C1 Si1 C5 111.52(12)
O2 Si2 C13 107.44(9)
O2 Si2 C21 106.56(9)
C13 Si2 C21 111.55(11)
O2 Si2 C17 107.84(10)
C13 Si2 C17 111.35(11)
C21 Si2 C17 111.81(11)
O3 Si3 C25 106.79(10)
O3 Si3 C33 106.57(10)
C25 Si3 C33 111.26(11)
O3 Si3 C29 108.88(10)
C25 Si3 C29 111.40(10)
C33 Si3 C29 111.67(11)
Si1 O1 Mo1 156.19(10)
Si2 O2 Mo1 170.20(11)
Si3 O3 Mo1 170.39(11)
C2 C1 C3 105.4(2)
C2 C1 C4 107.2(2)
C3 C1 C4 108.0(2)
C2 C1 Si1 111.72(18)
C3 C1 Si1 111.78(18)
C4 C1 Si1 112.3(2)
C6 C5 C8 105.9(3)
C6 C5 C7 108.0(3)
C8 C5 C7 108.1(3)
C6 C5 Si1 110.8(2)
C8 C5 Si1 109.91(18)
C7 C5 Si1 113.9(3)
C12 C9 C10 109.0(3)
C12 C9 C11 105.8(2)
C10 C9 C11 107.1(2)
C12 C9 Si1 110.19(18)
C10 C9 Si1 114.5(2)
C11 C9 Si1 109.7(2)
C15 C13 C16 107.3(2)
C15 C13 C14 106.0(2)
C16 C13 C14 107.9(2)
C15 C13 Si2 111.23(17)
C16 C13 Si2 113.92(17)
C14 C13 Si2 110.14(17)
C20 C17 C19 106.3(2)
C20 C17 C18 108.2(2)
C19 C17 C18 107.0(2)
C20 C17 Si2 110.00(17)
C19 C17 Si2 111.47(17)
C18 C17 Si2 113.58(17)
C22 C21 C23 106.5(2)
C22 C21 C24 108.3(2)
C23 C21 C24 106.5(2)
C22 C21 Si2 109.89(17)
C23 C21 Si2 112.10(17)
C24 C21 Si2 113.25(17)
C28 C25 C27 106.8(2)
C28 C25 C26 108.2(2)
C27 C25 C26 107.0(2)
C28 C25 Si3 113.45(17)
C27 C25 Si3 111.66(17)
C26 C25 Si3 109.46(16)
C30 C29 C32 108.1(2)
C30 C29 C31 107.4(2)
C32 C29 C31 106.2(2)
C30 C29 Si3 114.14(18)
C32 C29 Si3 110.24(18)
C31 C29 Si3 110.50(18)
C35 C33 C36 107.7(2)
C35 C33 C34 105.6(2)
C36 C33 C34 108.5(2)
C35 C33 Si3 111.52(16)
C36 C33 Si3 114.30(18)
C34 C33 Si3 108.84(17)

loop_
_geom_bond_atom_site_label_1
_geom_bond_atom_site_label_2
_geom_bond_distance
Mo1 O2 1.9208(15)
Mo1 O1 1.9229(15)
Mo1 O3 1.9304(16)
Mo1 P1 2.3318(6)
P1 C38 1.813(3)
P1 C37 1.812(3)
P1 C39 1.830(3)
Si1 O1 1.6382(16)
Si1 C9 1.916(3)
Si1 C1 1.924(3)
Si1 C5 1.921(3)
Si2 O2 1.6363(15)
Si2 C13 1.918(2)
Si2 C21 1.926(2)
Si2 C17 1.926(2)
Si3 O3 1.6292(16)
Si3 C25 1.919(2)
Si3 C33 1.926(2)
Si3 C29 1.928(3)
C1 C2 1.522(4)
C1 C3 1.535(4)
C1 C4 1.543(4)
C5 C6 1.538(4)
C5 C8 1.532(4)
C5 C7 1.542(5)
C9 C12 1.518(4)
C9 C10 1.540(4)
C9 C11 1.545(4)
C13 C15 1.541(4)
C13 C16 1.536(3)
C13 C14 1.545(3)
C17 C20 1.527(4)
C17 C19 1.534(3)
C17 C18 1.548(3)
C21 C22 1.534(3)
C21 C23 1.535(3)
C21 C24 1.536(3)
C25 C28 1.531(3)
C25 C27 1.532(3)
C25 C26 1.537(3)
C29 C30 1.537(4)
C29 C32 1.537(4)
C29 C31 1.549(3)
C33 C35 1.526(4)
C33 C36 1.537(3)
C33 C34 1.543(3)
